data_2210263
loop_
_publ_author_name
'Han, Zheng-Bo'
'Ma, Yong'

_publ_section_title
;
 Poly[di-\m~2~-aqua-\m-pyrazole-3,5-dicarboxylato-copper(II)]
;
_journal_coeditor_code HG2073
_journal_issue 9
_journal_name_full 'Acta Crystallographica Section E'
_journal_page_first m2236
_journal_page_last m2237
_journal_paper_doi 10.1107/S1600536806031795
_journal_volume 62
_journal_year 2006
_chemical_formula_iupac '[Cu (C5 H2 N2 O4) (H2 O1)2]'
_chemical_formula_moiety 'C5 H6 Cu N2 O6'
_chemical_formula_sum 'C5 H6 Cu N2 O6'
_chemical_formula_weight 253.66
_chemical_name_systematic
;
Poly[di-\m~2~-aqua-\m-pyrazole-3,5-dicarboxylato-copper(II)]
;
_space_group_IT_number 2
_symmetry_cell_setting triclinic
_symmetry_space_group_name_Hall '-P 1'
_symmetry_space_group_name_H-M 'P -1'
_atom_sites_solution_hydrogens geom
_atom_sites_solution_primary direct
_atom_sites_solution_secondary difmap
_audit_creation_method SHELXL-97
_cell_angle_alpha 104.775(2)
_cell_angle_beta 90.733(2)
_cell_angle_gamma 111.497(2)
_cell_formula_units_Z 2
_cell_length_a 6.8178(7)
_cell_length_b 7.4015(8)
_cell_length_c 8.5079(9)
_cell_measurement_reflns_used 1300
_cell_measurement_temperature 293(2)
_cell_measurement_theta_max 18.65
_cell_measurement_theta_min 2.72
_cell_volume 383.55(7)
_computing_cell_refinement SMART
_computing_data_collection 'SMART (Bruker, 2001)'
_computing_data_reduction 'SAINT (Bruker, 2001)'
_computing_molecular_graphics SHELXL97
_computing_publication_material SHELXL97
_computing_structure_refinement SHELXL97
_computing_structure_solution 'SHELXS97 (Sheldrick, 1997)'
_diffrn_ambient_temperature 293(2)
_diffrn_measured_fraction_theta_full 0.989
_diffrn_measured_fraction_theta_max 0.989
_diffrn_measurement_device_type 'Bruker APEX area-detector'
_diffrn_measurement_method '\f and \w'
_diffrn_radiation_monochromator graphite
_diffrn_radiation_source 'fine-focus sealed tube'
_diffrn_radiation_type MoK\a
_diffrn_radiation_wavelength 0.71073
_diffrn_reflns_av_R_equivalents 0.0133
_diffrn_reflns_av_sigmaI/netI 0.0223
_diffrn_reflns_limit_h_max 8
_diffrn_reflns_limit_h_min -8
_diffrn_reflns_limit_k_max 9
_diffrn_reflns_limit_k_min -8
_diffrn_reflns_limit_l_max 9
_diffrn_reflns_limit_l_min -10
_diffrn_reflns_number 3017
_diffrn_reflns_theta_full 26.00
_diffrn_reflns_theta_max 26.00
_diffrn_reflns_theta_min 2.49
_diffrn_standards_decay_% 0
_diffrn_standards_interval_time 0
_diffrn_standards_number 0
_exptl_absorpt_coefficient_mu 2.855
_exptl_absorpt_correction_T_max 0.5815
_exptl_absorpt_correction_T_min 0.4189
_exptl_absorpt_correction_type multi-scan
_exptl_absorpt_process_details '(SADABS; Sheldrick, 1996)'
_exptl_crystal_colour green
_exptl_crystal_density_diffrn 2.196
_exptl_crystal_density_method 'not measured'
_exptl_crystal_description block
_exptl_crystal_F_000 254
_exptl_crystal_size_max 0.37
_exptl_crystal_size_mid 0.25
_exptl_crystal_size_min 0.21
_refine_diff_density_max 0.462
_refine_diff_density_min -0.404
_refine_ls_extinction_method none
_refine_ls_goodness_of_fit_ref 1.125
_refine_ls_hydrogen_treatment mixed
_refine_ls_matrix_type full
_refine_ls_number_parameters 143
_refine_ls_number_reflns 1494
_refine_ls_number_restraints 6
_refine_ls_restrained_S_all 1.124
_refine_ls_R_factor_all 0.0311
_refine_ls_R_factor_gt 0.0299
_refine_ls_shift/su_max 0.000
_refine_ls_shift/su_mean 0.000
_refine_ls_structure_factor_coef Fsqd
_refine_ls_weighting_details 'calc w=1/[\s^2^(Fo^2^)+(0.029P)^2^+1.0214P] where P=(Fo^2^+2Fc^2^)/3'
_refine_ls_weighting_scheme calc
_refine_ls_wR_factor_gt 0.0772
_refine_ls_wR_factor_ref 0.0779
_reflns_number_gt 1434
_reflns_number_total 1494
_reflns_threshold_expression I>2\s(I)
_cod_data_source_file hg2073.cif
_cod_data_source_block I
_cod_depositor_comments
;
The following automatic conversions were performed:
'_symmetry_cell_setting' value 'Triclinic' changed to 'triclinic'
according to '/home/saulius/struct/CIF-dictionaries/cif_core.dic'
dictionary named 'cif_core.dic' version 2.4.1 from 2010-06-29.

Automatic conversion script
Id: cif_fix_enum 1527 2010-12-29 10:47:43Z saulius 

The following automatic conversions were performed:

'_symmetry_cell_setting' value 'Triclinic' changed to 'triclinic'
according to /home/saulius/struct/CIF-dictionaries/cif_core.dic
dictionary named 'cif_core.dic' version 2.4.1 from 2010-06-29.

Automatic conversion script
Id: cif_fix_values 1715 2011-07-08 13:25:40Z adriana 
;
_cod_database_code 2210263
_cod_database_fobs_code 2210263

loop_
_symmetry_equiv_pos_as_xyz
'x, y, z'
'-x, -y, -z'

loop_
_atom_site_type_symbol
_atom_site_label
_atom_site_fract_x
_atom_site_fract_y
_atom_site_fract_z
_atom_site_U_iso_or_equiv
_atom_site_adp_type
_atom_site_calc_flag
_atom_site_refinement_flags
_atom_site_occupancy
Cu Cu1 0.20375(6) 0.21538(6) -1.44429(4) 0.01572(14) Uani d . 1
C C1 0.1269(5) 0.2246(4) -0.7818(4) 0.0147(6) Uani d . 1
C C2 0.2191(5) 0.2345(5) -0.9387(3) 0.0146(6) Uani d . 1
C C3 0.4144(5) 0.2379(5) -0.9806(4) 0.0164(6) Uani d . 1
H H3A 0.5236 0.2363 -0.9151 0.020 Uiso calc R 1
C C4 0.4122(5) 0.2444(5) -1.1431(4) 0.0137(6) Uani d . 1
C C5 0.5736(5) 0.2577(4) -1.2605(4) 0.0143(6) Uani d . 1
N N1 0.1108(4) 0.2372(4) -1.0721(3) 0.0137(5) Uani d . 1
H H1A -0.0158 0.2362 -1.0755 0.016 Uiso calc R 1
N N2 0.2265(4) 0.2417(4) -1.1976(3) 0.0134(5) Uani d . 1
O O1 -0.0515(3) 0.2356(4) -0.7681(3) 0.0202(5) Uani d . 1
O O2 0.2399(3) 0.1995(3) -0.6785(3) 0.0187(5) Uani d . 1
O O3 0.7484(4) 0.2569(4) -1.2215(3) 0.0237(5) Uani d . 1
O O4 0.5160(3) 0.2674(3) -1.3999(2) 0.0167(4) Uani d . 1
O O1W 0.1234(3) -0.1056(3) -1.5007(3) 0.0147(4) Uani d D 1
O O2W 0.2415(4) 0.5106(4) -1.4014(3) 0.0254(5) Uani d D 1
H H1WB 0.175(6) -0.160(6) -1.580(3) 0.033(11) Uiso d D 1
H H2WA 0.174(6) 0.572(5) -1.343(4) 0.042(13) Uiso d D 1
H H2WB 0.309(6) 0.576(5) -1.464(4) 0.031(11) Uiso d D 1
H H1WA 0.142(7) -0.141(6) -1.417(3) 0.035(12) Uiso d D 1

loop_
_atom_site_aniso_label
_atom_site_aniso_U_11
_atom_site_aniso_U_22
_atom_site_aniso_U_33
_atom_site_aniso_U_12
_atom_site_aniso_U_13
_atom_site_aniso_U_23
Cu1 0.0161(2) 0.0235(2) 0.0104(2) 0.00891(16) 0.00400(14) 0.00725(15)
C1 0.0191(15) 0.0167(14) 0.0089(14) 0.0065(12) 0.0044(11) 0.0046(11)
C2 0.0178(14) 0.0197(15) 0.0075(14) 0.0071(12) 0.0029(11) 0.0058(12)
C3 0.0160(14) 0.0262(16) 0.0103(14) 0.0102(13) 0.0021(11) 0.0074(12)
C4 0.0148(14) 0.0190(14) 0.0093(14) 0.0078(12) 0.0036(11) 0.0053(11)
C5 0.0151(14) 0.0177(14) 0.0107(14) 0.0067(12) 0.0051(11) 0.0044(11)
N1 0.0126(12) 0.0231(13) 0.0088(12) 0.0087(10) 0.0060(9) 0.0072(10)
N2 0.0138(12) 0.0210(13) 0.0079(12) 0.0076(10) 0.0051(9) 0.0065(10)
O1 0.0212(11) 0.0316(13) 0.0139(11) 0.0145(10) 0.0083(9) 0.0098(10)
O2 0.0209(11) 0.0312(12) 0.0097(10) 0.0133(10) 0.0060(8) 0.0103(9)
O3 0.0174(11) 0.0450(15) 0.0167(11) 0.0189(11) 0.0056(9) 0.0115(11)
O4 0.0144(10) 0.0295(12) 0.0097(10) 0.0100(9) 0.0053(8) 0.0088(9)
O1W 0.0154(10) 0.0220(11) 0.0114(10) 0.0102(9) 0.0062(8) 0.0075(9)
O2W 0.0342(14) 0.0227(12) 0.0282(14) 0.0158(11) 0.0196(11) 0.0137(11)

loop_
_atom_type_symbol
_atom_type_description
_atom_type_scat_dispersion_real
_atom_type_scat_dispersion_imag
_atom_type_scat_source
C C 0.0033 0.0016 'International Tables Vol C Tables 4.2.6.8 and 6.1.1.4'
H H 0.0000 0.0000 'International Tables Vol C Tables 4.2.6.8 and 6.1.1.4'
N N 0.0061 0.0033 'International Tables Vol C Tables 4.2.6.8 and 6.1.1.4'
O O 0.0106 0.0060 'International Tables Vol C Tables 4.2.6.8 and 6.1.1.4'
Cu Cu 0.3201 1.2651 'International Tables Vol C Tables 4.2.6.8 and 6.1.1.4'

loop_
_geom_angle_atom_site_label_1
_geom_angle_atom_site_label_2
_geom_angle_atom_site_label_3
_geom_angle_site_symmetry_1
_geom_angle_site_symmetry_3
_geom_angle
_geom_angle_publ_flag
O2 Cu1 O4 1_554 . 89.38(9) yes
O2 Cu1 O2W 1_554 . 89.72(10) yes
O4 Cu1 O2W . . 96.53(10) yes
O2 Cu1 N2 1_554 . 169.15(9) yes
O4 Cu1 N2 . . 79.76(9) yes
O2W Cu1 N2 . . 91.44(10) yes
O2 Cu1 O1W 1_554 2_552 90.38(9) ?
O4 Cu1 O1W . 2_552 169.26(9) ?
O2W Cu1 O1W . 2_552 94.21(10) ?
N2 Cu1 O1W . 2_552 100.30(9) ?
O2 Cu1 O1W 1_554 . 89.24(9) ?
O4 Cu1 O1W . . 90.52(9) yes
O2W Cu1 O1W . . 172.86(9) yes
N2 Cu1 O1W . . 90.91(9) yes
O1W Cu1 O1W 2_552 . 78.74(9) yes
O1 C1 O2 . . 127.5(3) ?
O1 C1 C2 . . 118.7(3) ?
O2 C1 C2 . . 113.8(3) ?
N1 C2 C3 . . 107.4(2) ?
N1 C2 C1 . . 122.7(3) ?
C3 C2 C1 . . 129.9(3) ?
C2 C3 C4 . . 104.7(3) ?
C2 C3 H3A . . 127.6 ?
C4 C3 H3A . . 127.6 ?
N2 C4 C3 . . 110.7(3) ?
N2 C4 C5 . . 116.3(2) ?
C3 C4 C5 . . 133.0(3) ?
O3 C5 O4 . . 124.2(3) ?
O3 C5 C4 . . 120.7(3) ?
O4 C5 C4 . . 115.1(3) ?
N2 N1 C2 . . 111.0(2) ?
N2 N1 H1A . . 124.5 ?
C2 N1 H1A . . 124.5 ?
C4 N2 N1 . . 106.2(2) ?
C4 N2 Cu1 . . 111.70(19) ?
N1 N2 Cu1 . . 141.7(2) ?
C1 O2 Cu1 . 1_556 128.1(2) ?
C5 O4 Cu1 . . 115.53(18) ?
Cu1 O1W Cu1 2_552 . 101.26(9) ?
Cu1 O1W H1WB 2_552 . 109(3) ?
Cu1 O1W H1WB . . 118(3) ?
Cu1 O1W H1WA 2_552 . 105(3) ?
Cu1 O1W H1WA . . 112(3) ?
H1WB O1W H1WA . . 110.9(17) ?
Cu1 O2W H2WA . . 128(2) ?
Cu1 O2W H2WB . . 119(2) ?
H2WA O2W H2WB . . 111.6(18) ?

loop_
_geom_bond_atom_site_label_1
_geom_bond_atom_site_label_2
_geom_bond_site_symmetry_2
_geom_bond_distance
_geom_bond_publ_flag
Cu1 O2 1_554 1.990(2) yes
Cu1 O4 . 2.032(2) yes
Cu1 O2W . 2.038(2) yes
Cu1 N2 . 2.056(2) yes
Cu1 O1W 2_552 2.075(2) yes
Cu1 O1W . 2.152(2) yes
C1 O1 . 1.253(4) ?
C1 O2 . 1.254(4) ?
C1 C2 . 1.490(4) ?
C2 N1 . 1.355(4) ?
C2 C3 . 1.375(4) ?
C3 C4 . 1.396(4) ?
C3 H3A . 0.9300 ?
C4 N2 . 1.334(4) ?
C4 C5 . 1.489(4) ?
C5 O3 . 1.236(4) ?
C5 O4 . 1.272(4) ?
N1 N2 . 1.336(3) ?
N1 H1A . 0.8600 ?
O2 Cu1 1_556 1.990(2) ?
O1W Cu1 2_552 2.075(2) ?
O1W H1WB . 0.843(10) ?
O1W H1WA . 0.842(10) ?
O2W H2WA . 0.840(10) ?
O2W H2WB . 0.839(10) ?

loop_
_geom_hbond_atom_site_label_D
_geom_hbond_atom_site_label_H
_geom_hbond_atom_site_label_A
_geom_hbond_site_symmetry_A
_geom_hbond_distance_DH
_geom_hbond_distance_HA
_geom_hbond_distance_DA
_geom_hbond_angle_DHA
N1 H1A O3 1_455 0.86 2.09 2.831(3) 143.7
O1W H1WB O3 2_652 0.843(10) 1.823(12) 2.650(3) 167(3)
O1W H1WB O4 2_652 0.843(10) 2.50(3) 3.145(3) 134(3)
O2W H2WA O1 2_563 0.840(10) 1.959(15) 2.782(3) 166(3)
O2W H2WB O4 2_662 0.839(10) 1.954(11) 2.791(3) 176(4)
O1W H1WA O1 2_553 0.842(10) 1.903(19) 2.684(3) 154(4)

loop_
_geom_torsion_atom_site_label_1
_geom_torsion_atom_site_label_2
_geom_torsion_atom_site_label_3
_geom_torsion_atom_site_label_4
_geom_torsion_site_symmetry_1
_geom_torsion_site_symmetry_4
_geom_torsion
O1 C1 C2 N1 . . -5.8(4)
O2 C1 C2 N1 . . 172.1(3)
O1 C1 C2 C3 . . 175.7(3)
O2 C1 C2 C3 . . -6.4(5)
N1 C2 C3 C4 . . 0.5(3)
C1 C2 C3 C4 . . 179.1(3)
C2 C3 C4 N2 . . -0.9(4)
C2 C3 C4 C5 . . 177.5(3)
N2 C4 C5 O3 . . -178.5(3)
C3 C4 C5 O3 . . 3.1(5)
N2 C4 C5 O4 . . 0.7(4)
C3 C4 C5 O4 . . -177.6(3)
C3 C2 N1 N2 . . 0.2(3)
C1 C2 N1 N2 . . -178.6(3)
C3 C4 N2 N1 . . 1.0(3)
C5 C4 N2 N1 . . -177.7(2)
C3 C4 N2 Cu1 . . -172.9(2)
C5 C4 N2 Cu1 . . 8.4(3)
C2 N1 N2 C4 . . -0.7(3)
C2 N1 N2 Cu1 . . 170.2(2)
O2 Cu1 N2 C4 1_554 . -10.5(6)
O4 Cu1 N2 C4 . . -10.2(2)
O2W Cu1 N2 C4 . . -106.6(2)
O1W Cu1 N2 C4 2_552 . 158.9(2)
O1W Cu1 N2 C4 . . 80.2(2)
O2 Cu1 N2 N1 1_554 . 178.9(4)
O4 Cu1 N2 N1 . . 179.2(3)
O2W Cu1 N2 N1 . . 82.8(3)
O1W Cu1 N2 N1 2_552 . -11.7(3)
O1W Cu1 N2 N1 . . -90.4(3)
O1 C1 O2 Cu1 . 1_556 -11.6(5)
C2 C1 O2 Cu1 . 1_556 170.69(19)
O3 C5 O4 Cu1 . . 169.4(2)
C4 C5 O4 Cu1 . . -9.8(3)
O2 Cu1 O4 C5 1_554 . -168.9(2)
O2W Cu1 O4 C5 . . 101.5(2)
N2 Cu1 O4 C5 . . 11.2(2)
O1W Cu1 O4 C5 2_552 . -80.1(5)
O1W Cu1 O4 C5 . . -79.6(2)
O2 Cu1 O1W Cu1 1_554 2_552 -90.54(9)
O4 Cu1 O1W Cu1 . 2_552 -179.91(9)
N2 Cu1 O1W Cu1 . 2_552 100.32(10)
O1W Cu1 O1W Cu1 2_552 2_552 0.0
